data_7109987
loop_
_publ_author_name
'Takashi Kajiwara'
'Masakazu Higuchi'
'Akihiro Yuasa'
'Hideyuki Higashimura'
'Susumu Kitagawa'

_publ_section_title
;
 One-dimensional alignment of strong Lewis acid sites in a porous
 coordination polymer
;
_journal_name_full Chem.Commun.
_journal_page_first 10459
_journal_paper_doi 10.1039/c3cc43384f
_journal_volume 49
_journal_year 2013
_chemical_formula_sum 'C30 H30 Ce N3 O9 S3'
_chemical_formula_weight 812.87
_chemical_name_systematic
;
?
;
_space_group_IT_number 9
_symmetry_cell_setting monoclinic
_symmetry_space_group_name_Hall 'C -2yc'
_symmetry_space_group_name_H-M 'C 1 c 1'
_atom_sites_solution_hydrogens geom
_atom_sites_solution_primary direct
_atom_sites_solution_secondary difmap
_audit_creation_method SHELXL-97
_cell_angle_alpha 90.00
_cell_angle_beta 91.277(4)
_cell_angle_gamma 90.00
_cell_formula_units_Z 4
_cell_length_a 23.293(6)
_cell_length_b 16.237(4)
_cell_length_c 8.172(2)
_cell_measurement_reflns_used 5320
_cell_measurement_temperature 103.1500
_cell_measurement_theta_max 27.4855
_cell_measurement_theta_min 3.0589
_cell_volume 3090.0(13)
_computing_cell_refinement 'RIGAKU CrystalClear'
_computing_data_collection 'RIGAKU CrystalClear'
_computing_data_reduction 'RIGAKU CrystalClear'
_computing_molecular_graphics ORTEP-III
_computing_structure_refinement 'SHELXL-97 (Sheldrick, 1997)'
_computing_structure_solution 'SHELXS-97 (Sheldrick, 1990)'
_diffrn_ambient_temperature 103(2)
_diffrn_detector_area_resol_mean 28.5714
_diffrn_measured_fraction_theta_full 0.992
_diffrn_measured_fraction_theta_max 0.992
_diffrn_measurement_device_type 'RIGAKU Saturn CCD'
_diffrn_measurement_method 'omega scans'
_diffrn_radiation_monochromator graphite
_diffrn_radiation_source 'fine-focus sealed tube'
_diffrn_radiation_type MoK\a
_diffrn_radiation_wavelength 0.71075
_diffrn_reflns_av_R_equivalents 0.0464
_diffrn_reflns_av_sigmaI/netI 0.0668
_diffrn_reflns_limit_h_max 27
_diffrn_reflns_limit_h_min -27
_diffrn_reflns_limit_k_max 19
_diffrn_reflns_limit_k_min -19
_diffrn_reflns_limit_l_max 8
_diffrn_reflns_limit_l_min -9
_diffrn_reflns_number 10352
_diffrn_reflns_theta_full 25.05
_diffrn_reflns_theta_max 25.05
_diffrn_reflns_theta_min 1.53
_exptl_absorpt_coefficient_mu 1.736
_exptl_absorpt_correction_T_max 0.7228
_exptl_absorpt_correction_T_min 0.7228
_exptl_absorpt_correction_type multi-scan
_exptl_absorpt_process_details 'Jacobson, R. (1998) Private communication'
_exptl_crystal_colour Colorless
_exptl_crystal_density_diffrn 1.747
_exptl_crystal_density_method 'not measured'
_exptl_crystal_description Prism
_exptl_crystal_F_000 1636
_exptl_crystal_size_max 0.20
_exptl_crystal_size_mid 0.20
_exptl_crystal_size_min 0.20
_refine_diff_density_max 2.247
_refine_diff_density_min -1.354
_refine_diff_density_rms 0.286
_refine_ls_abs_structure_details 'Flack H D (1983), Acta Cryst. A39, 876-881'
_refine_ls_abs_structure_Flack 0.03(2)
_refine_ls_extinction_method none
_refine_ls_goodness_of_fit_ref 1.177
_refine_ls_hydrogen_treatment constr
_refine_ls_matrix_type full
_refine_ls_number_parameters 367
_refine_ls_number_reflns 5121
_refine_ls_number_restraints 2
_refine_ls_restrained_S_all 1.177
_refine_ls_R_factor_all 0.0537
_refine_ls_R_factor_gt 0.0514
_refine_ls_shift/su_max 0.001
_refine_ls_shift/su_mean 0.000
_refine_ls_structure_factor_coef Fsqd
_refine_ls_weighting_details 'calc w=1/[\s^2^(Fo^2^)+(0.0829P)^2^+11.5438P] where P=(Fo^2^+2Fc^2^)/3'
_refine_ls_weighting_scheme calc
_refine_ls_wR_factor_gt 0.1410
_refine_ls_wR_factor_ref 0.1495
_reflns_number_gt 5019
_reflns_number_total 5121
_reflns_threshold_expression >2sigma(I)
_cod_data_source_file c3cc43384f.txt
_cod_data_source_block ce-bttc
_cod_original_cell_volume 3089.9(13)
_cod_original_sg_symbol_H-M Cc
_cod_database_code 7109987

loop_
_symmetry_equiv_pos_as_xyz
'x, y, z'
'x, -y, z+1/2'
'x+1/2, y+1/2, z'
'x+1/2, -y+1/2, z+1/2'

loop_
_atom_site_label
_atom_site_type_symbol
_atom_site_fract_x
_atom_site_fract_y
_atom_site_fract_z
_atom_site_U_iso_or_equiv
_atom_site_adp_type
_atom_site_occupancy
_atom_site_symmetry_multiplicity
_atom_site_calc_flag
_atom_site_refinement_flags
C1 C 0.2928(4) 0.0690(6) 0.9826(12) 0.0146(19) Uani 1 1 d .
C2 C 0.2425(4) 0.0432(6) 1.0588(11) 0.0144(19) Uani 1 1 d .
H1 H 0.2162 0.0831 1.0974 0.017 Uiso 1 1 calc R
C3 C 0.2306(4) -0.0407(6) 1.0788(11) 0.0126(18) Uani 1 1 d .
C4 C 0.2686(4) -0.0980(6) 1.0176(12) 0.0145(19) Uani 1 1 d .
H2 H 0.2598 -0.1549 1.0275 0.017 Uiso 1 1 calc R
C5 C 0.3190(4) -0.0752(6) 0.9422(12) 0.0139(19) Uani 1 1 d .
C6 C 0.3309(4) 0.0091(6) 0.9267(13) 0.015(2) Uani 1 1 d .
H3 H 0.3655 0.0259 0.8771 0.018 Uiso 1 1 calc R
C7 C 0.3065(4) 0.1577(6) 0.9664(12) 0.0153(19) Uani 1 1 d .
S1 S 0.35913(10) 0.18886(14) 0.8338(3) 0.0167(5) Uani 1 1 d .
C8 C 0.3528(4) 0.2885(6) 0.8983(12) 0.0136(19) Uani 1 1 d .
C9 C 0.3114(4) 0.2974(6) 1.0113(12) 0.019(2) Uani 1 1 d .
H4 H 0.3014 0.3486 1.0593 0.023 Uiso 1 1 calc R
C10 C 0.2849(4) 0.2220(6) 1.0493(12) 0.017(2) Uani 1 1 d .
H5 H 0.2549 0.2169 1.1255 0.020 Uiso 1 1 calc R
C11 C 0.3903(4) 0.3542(6) 0.8264(13) 0.017(2) Uani 1 1 d .
O1 O 0.3891(3) 0.4255(4) 0.8896(8) 0.0153(14) Uani 1 1 d .
O2 O 0.4202(3) 0.3384(4) 0.7042(8) 0.0156(14) Uani 1 1 d .
Ce1 Ce 0.43102(2) 0.48345(2) 0.60112(3) 0.01154(15) Uani 1 1 d .
C12 C 0.1792(4) -0.0665(5) 1.1652(11) 0.0136(19) Uani 1 1 d .
S2 S 0.12223(11) -0.00177(15) 1.1969(3) 0.0153(5) Uani 1 1 d .
C13 C 0.0868(4) -0.0737(6) 1.3131(11) 0.0137(19) Uani 1 1 d .
C14 C 0.1181(4) -0.1466(6) 1.3236(12) 0.018(2) Uani 1 1 d .
H6 H 0.1060 -0.1938 1.3822 0.021 Uiso 1 1 calc R
C15 C 0.1700(4) -0.1425(6) 1.2374(13) 0.021(2) Uani 1 1 d .
H7 H 0.1959 -0.1874 1.2298 0.025 Uiso 1 1 calc R
C16 C 0.0328(4) -0.0552(5) 1.3902(12) 0.0119(18) Uani 1 1 d .
O3 O 0.0155(2) -0.0997(4) 1.5046(8) 0.0128(13) Uani 1 1 d .
O4 O 0.0032(3) 0.0085(4) 1.3418(9) 0.0145(15) Uani 1 1 d .
C17 C 0.3592(4) -0.1363(6) 0.8729(12) 0.015(2) Uani 1 1 d .
S3 S 0.35383(10) -0.23913(14) 0.9197(3) 0.0152(5) Uani 1 1 d .
C18 C 0.4087(4) -0.2629(6) 0.7953(13) 0.020(2) Uani 1 1 d .
C19 C 0.4313(4) -0.1948(6) 0.7223(12) 0.018(2) Uani 1 1 d .
H8 H 0.4624 -0.1964 0.6492 0.021 Uiso 1 1 calc R
C20 C 0.4031(4) -0.1223(6) 0.7676(12) 0.0153(19) Uani 1 1 d .
H9 H 0.4133 -0.0692 0.7293 0.018 Uiso 1 1 calc R
C21 C 0.4243(4) -0.3494(5) 0.7589(11) 0.0129(19) Uani 1 1 d .
O5 O 0.4604(3) -0.3656(4) 0.6506(8) 0.0181(14) Uani 1 1 d .
O6 O 0.3991(3) -0.4082(4) 0.8361(8) 0.0170(14) Uani 1 1 d .
O7 O 0.3242(3) 0.4685(5) 0.6059(9) 0.0228(16) Uani 1 1 d .
C22 C 0.2882(5) 0.4835(6) 0.7165(14) 0.022(2) Uani 1 1 d .
H10 H 0.2939 0.5305 0.7840 0.026 Uiso 1 1 calc R
N1 N 0.2439(4) 0.4368(6) 0.7405(11) 0.026(2) Uani 1 1 d .
C23 C 0.2007(6) 0.4601(11) 0.8637(17) 0.049(4) Uani 1 1 d .
H11 H 0.2129 0.5109 0.9192 0.074 Uiso 1 1 calc R
H12 H 0.1974 0.4158 0.9443 0.074 Uiso 1 1 calc R
H13 H 0.1634 0.4690 0.8087 0.074 Uiso 1 1 calc R
C24 C 0.2367(5) 0.3590(7) 0.6526(14) 0.031(3) Uani 1 1 d .
H14 H 0.2609 0.3591 0.5559 0.046 Uiso 1 1 calc R
H15 H 0.1964 0.3525 0.6181 0.046 Uiso 1 1 calc R
H16 H 0.2480 0.3133 0.7246 0.046 Uiso 1 1 calc R
O8 O 0.1133(13) 0.3870(19) 0.431(3) 0.199(11) Uiso 1 1 d .
C25 C 0.0837(7) 0.3283(10) 0.463(2) 0.052(4) Uiso 1 1 d .
N2 N 0.0999(4) 0.2557(6) 0.3818(12) 0.029(2) Uiso 1 1 d .
C26 C 0.0615(6) 0.1846(9) 0.3994(17) 0.043(3) Uiso 1 1 d .
C27 C 0.1509(7) 0.2512(10) 0.2851(19) 0.055(4) Uiso 1 1 d .
O9 O 0.0960(9) 0.6593(13) 0.408(2) 0.129(7) Uiso 1 1 d .
C28 C 0.0497(7) 0.6732(11) 0.478(2) 0.054(4) Uiso 1 1 d .
N3 N 0.0261(4) 0.6105(6) 0.5744(11) 0.027(2) Uiso 1 1 d .
C29 C -0.0236(8) 0.6189(11) 0.666(2) 0.064(4) Uiso 1 1 d .
C30 C 0.0528(12) 0.5237(15) 0.577(3) 0.096(8) Uiso 1 1 d .

loop_
_atom_site_aniso_label
_atom_site_aniso_U_11
_atom_site_aniso_U_22
_atom_site_aniso_U_33
_atom_site_aniso_U_23
_atom_site_aniso_U_13
_atom_site_aniso_U_12
C1 0.015(4) 0.012(4) 0.017(5) -0.003(4) 0.000(4) 0.001(4)
C2 0.015(5) 0.017(5) 0.011(5) 0.001(4) 0.000(4) -0.001(4)
C3 0.017(4) 0.013(4) 0.008(4) 0.001(4) -0.001(4) 0.002(4)
C4 0.009(4) 0.016(5) 0.018(5) 0.004(4) 0.000(4) 0.000(4)
C5 0.012(4) 0.013(5) 0.016(5) 0.000(4) 0.000(4) 0.000(4)
C6 0.017(5) 0.015(5) 0.013(6) -0.003(4) 0.000(4) -0.001(4)
C7 0.018(5) 0.011(5) 0.017(5) -0.003(4) -0.001(4) 0.002(4)
S1 0.0227(12) 0.0100(11) 0.0178(12) 0.0003(9) 0.0087(9) -0.0014(9)
C8 0.020(5) 0.008(4) 0.012(5) 0.005(3) -0.008(4) -0.005(4)
C9 0.023(5) 0.018(5) 0.017(5) -0.004(4) 0.001(4) 0.005(4)
C10 0.013(4) 0.013(4) 0.024(5) -0.001(4) 0.009(4) -0.003(4)
C11 0.007(4) 0.019(5) 0.023(5) 0.006(4) -0.008(4) 0.003(4)
O1 0.020(3) 0.011(3) 0.015(3) -0.005(3) -0.004(3) -0.005(3)
O2 0.019(3) 0.011(3) 0.016(4) 0.006(3) 0.007(3) 0.002(3)
Ce1 0.0121(2) 0.0088(2) 0.0139(3) 0.0003(2) 0.00421(16) 0.0005(2)
C12 0.017(5) 0.007(4) 0.017(5) 0.001(4) -0.002(4) -0.002(4)
S2 0.0125(11) 0.0135(10) 0.0202(14) 0.0043(10) 0.0046(10) 0.0022(9)
C13 0.014(5) 0.011(4) 0.016(5) 0.001(4) 0.004(4) 0.003(4)
C14 0.021(5) 0.018(5) 0.015(5) 0.006(4) 0.013(4) 0.002(4)
C15 0.018(5) 0.013(5) 0.032(6) 0.002(4) 0.012(4) 0.005(4)
C16 0.015(4) 0.007(4) 0.013(4) -0.003(4) 0.004(4) -0.007(4)
O3 0.007(3) 0.011(3) 0.020(3) -0.003(3) 0.008(3) 0.002(2)
O4 0.010(3) 0.012(3) 0.021(4) -0.006(3) -0.005(3) 0.002(3)
C17 0.016(5) 0.007(4) 0.020(5) 0.007(4) -0.004(4) -0.003(4)
S3 0.0171(11) 0.0103(10) 0.0186(12) -0.0003(9) 0.0079(9) -0.0006(9)
C18 0.015(4) 0.024(5) 0.023(6) -0.013(4) 0.003(4) -0.001(4)
C19 0.018(5) 0.017(5) 0.019(5) -0.001(4) 0.008(4) 0.004(4)
C20 0.016(5) 0.009(4) 0.022(5) 0.000(4) 0.012(4) 0.001(4)
C21 0.016(4) 0.009(4) 0.014(5) -0.003(4) -0.001(4) 0.002(3)
O5 0.017(3) 0.019(3) 0.019(4) -0.002(3) 0.007(3) 0.000(3)
O6 0.015(3) 0.019(4) 0.017(4) 0.005(3) 0.002(3) 0.000(3)
O7 0.014(4) 0.038(4) 0.017(4) 0.007(3) 0.004(3) 0.000(3)
C22 0.022(6) 0.023(6) 0.021(6) 0.003(4) -0.001(5) 0.006(4)
N1 0.019(4) 0.036(5) 0.023(5) 0.000(4) 0.000(4) -0.004(4)
C23 0.026(7) 0.089(11) 0.034(8) -0.006(8) 0.018(6) -0.002(7)
C24 0.027(6) 0.032(6) 0.034(7) -0.001(5) 0.009(5) -0.012(5)

loop_
_atom_type_symbol
_atom_type_description
_atom_type_scat_dispersion_real
_atom_type_scat_dispersion_imag
_atom_type_scat_source
C C 0.0033 0.0016 'International Tables Vol C Tables 4.2.6.8 and 6.1.1.4'
H H 0.0000 0.0000 'International Tables Vol C Tables 4.2.6.8 and 6.1.1.4'
N N 0.0061 0.0033 'International Tables Vol C Tables 4.2.6.8 and 6.1.1.4'
O O 0.0106 0.0060 'International Tables Vol C Tables 4.2.6.8 and 6.1.1.4'
S S 0.1246 0.1234 'International Tables Vol C Tables 4.2.6.8 and 6.1.1.4'
Ce Ce -0.2486 2.6331 'International Tables Vol C Tables 4.2.6.8 and 6.1.1.4'

loop_
_geom_angle_atom_site_label_1
_geom_angle_atom_site_label_2
_geom_angle_atom_site_label_3
_geom_angle
_geom_angle_site_symmetry_1
_geom_angle_site_symmetry_3
C6 C1 C2 118.6(9) . .
C6 C1 C7 120.5(9) . .
C2 C1 C7 120.9(9) . .
C3 C2 C1 120.8(9) . .
C4 C3 C2 118.8(9) . .
C4 C3 C12 121.1(9) . .
C2 C3 C12 120.1(8) . .
C3 C4 C5 122.3(9) . .
C4 C5 C6 118.1(9) . .
C4 C5 C17 122.5(9) . .
C6 C5 C17 119.4(9) . .
C1 C6 C5 121.4(9) . .
C10 C7 C1 128.7(9) . .
C10 C7 S1 111.4(7) . .
C1 C7 S1 119.8(7) . .
C8 S1 C7 91.0(5) . .
C9 C8 C11 128.1(9) . .
C9 C8 S1 112.2(7) . .
C11 C8 S1 119.7(8) . .
C8 C9 C10 112.2(9) . .
C7 C10 C9 113.1(9) . .
O2 C11 O1 121.9(9) . .
O2 C11 C8 120.1(9) . .
O1 C11 C8 118.0(9) . .
O2 C11 Ce1 57.3(5) . .
O1 C11 Ce1 67.5(5) . .
C8 C11 Ce1 160.2(6) . .
C11 O1 Ce1 145.3(6) . 2_565
C11 O1 Ce1 87.2(6) . .
Ce1 O1 Ce1 104.8(2) 2_565 .
C11 O2 Ce1 97.8(6) . .
O1 Ce1 O7 71.9(2) 2_564 .
O1 Ce1 O2 139.2(2) 2_564 .
O7 Ce1 O2 78.3(2) . .
O1 Ce1 O3 113.7(2) 2_564 3_554
O7 Ce1 O3 137.3(2) . 3_554
O2 Ce1 O3 71.9(2) . 3_554
O1 Ce1 O4 138.8(2) 2_564 4_554
O7 Ce1 O4 129.0(2) . 4_554
O2 Ce1 O4 81.9(2) . 4_554
O3 Ce1 O4 76.4(2) 3_554 4_554
O1 Ce1 O5 68.8(2) 2_564 1_565
O7 Ce1 O5 110.6(2) . 1_565
O2 Ce1 O5 150.1(2) . 1_565
O3 Ce1 O5 110.5(2) 3_554 1_565
O4 Ce1 O5 70.3(2) 4_554 1_565
O1 Ce1 O6 66.0(2) 2_564 2_554
O7 Ce1 O6 72.5(2) . 2_554
O2 Ce1 O6 79.0(2) . 2_554
O3 Ce1 O6 72.4(2) 3_554 2_554
O4 Ce1 O6 147.1(2) 4_554 2_554
O5 Ce1 O6 130.8(2) 1_565 2_554
O1 Ce1 O6 89.8(2) 2_564 1_565
O7 Ce1 O6 76.4(2) . 1_565
O2 Ce1 O6 109.8(2) . 1_565
O3 Ce1 O6 142.4(2) 3_554 1_565
O4 Ce1 O6 67.0(2) 4_554 1_565
O5 Ce1 O6 49.4(2) 1_565 1_565
O6 Ce1 O6 145.1(3) 2_554 1_565
O1 Ce1 O1 131.9(3) 2_564 .
O7 Ce1 O1 65.1(2) . .
O2 Ce1 O1 49.4(2) . .
O3 Ce1 O1 112.4(2) 3_554 .
O4 Ce1 O1 66.2(2) 4_554 .
O5 Ce1 O1 106.9(2) 1_565 .
O6 Ce1 O1 117.3(2) 2_554 .
O6 Ce1 O1 60.42(19) 1_565 .
O1 Ce1 O4 67.1(2) 2_564 3_554
O7 Ce1 O4 130.4(2) . 3_554
O2 Ce1 O4 117.5(2) . 3_554
O3 Ce1 O4 49.3(2) 3_554 3_554
O4 Ce1 O4 100.4(2) 4_554 3_554
O5 Ce1 O4 79.4(2) 1_565 3_554
O6 Ce1 O4 66.1(2) 2_554 3_554
O6 Ce1 O4 128.77(19) 1_565 3_554
O1 Ce1 O4 160.9(2) . 3_554
O1 Ce1 C11 137.3(2) 2_564 .
O7 Ce1 C11 65.7(2) . .
O2 Ce1 C11 24.9(2) . .
O3 Ce1 C11 94.5(2) 3_554 .
O4 Ce1 C11 76.8(2) 4_554 .
O5 Ce1 C11 131.7(2) 1_565 .
O6 Ce1 C11 95.5(2) 2_554 .
O6 Ce1 C11 85.6(3) 1_565 .
O1 Ce1 C11 25.3(2) . .
O4 Ce1 C11 142.1(2) 3_554 .
O1 Ce1 C21 74.7(2) 2_564 1_565
O7 Ce1 C21 91.1(3) . 1_565
O2 Ce1 C21 134.0(2) . 1_565
O3 Ce1 C21 131.5(2) 3_554 1_565
O4 Ce1 C21 70.4(2) 4_554 1_565
O5 Ce1 C21 24.6(2) 1_565 1_565
O6 Ce1 C21 140.3(2) 2_554 1_565
O6 Ce1 C21 25.4(2) 1_565 1_565
O1 Ce1 C21 85.3(2) . 1_565
O4 Ce1 C21 103.5(2) 3_554 1_565
C11 Ce1 C21 110.6(3) . 1_565
C15 C12 C3 126.6(9) . .
C15 C12 S2 110.6(7) . .
C3 C12 S2 122.7(7) . .
C12 S2 C13 92.8(4) . .
C14 C13 C16 127.4(8) . .
C14 C13 S2 110.7(6) . .
C16 C13 S2 121.9(7) . .
C13 C14 C15 112.5(9) . .
C12 C15 C14 113.3(9) . .
O3 C16 O4 120.6(8) . .
O3 C16 C13 120.0(8) . .
O4 C16 C13 119.4(8) . .
O3 C16 Ce1 55.0(4) . 3_446
O4 C16 Ce1 65.9(5) . 3_446
C13 C16 Ce1 171.0(7) . 3_446
C16 O3 Ce1 101.0(5) . 3_446
C16 O4 Ce1 127.5(6) . 4_455
C16 O4 Ce1 88.7(5) . 3_446
Ce1 O4 Ce1 101.3(2) 4_455 3_446
C20 C17 C5 127.9(8) . .
C20 C17 S3 111.1(7) . .
C5 C17 S3 121.0(7) . .
C18 S3 C17 91.6(5) . .
C19 C18 C21 125.5(9) . .
C19 C18 S3 112.3(8) . .
C21 C18 S3 121.8(8) . .
C18 C19 C20 112.2(9) . .
C17 C20 C19 112.8(8) . .
O5 C21 O6 120.3(8) . .
O5 C21 C18 120.6(8) . .
O6 C21 C18 119.1(8) . .
O5 C21 Ce1 58.0(5) . 1_545
O6 C21 Ce1 64.6(5) . 1_545
C18 C21 Ce1 162.8(7) . 1_545
C21 O5 Ce1 97.5(5) . 1_545
C21 O6 Ce1 129.3(6) . 2
C21 O6 Ce1 90.0(5) . 1_545
Ce1 O6 Ce1 102.0(2) 2 1_545
C22 O7 Ce1 131.7(7) . .
O7 C22 N1 122.3(10) . .
C22 N1 C24 120.9(9) . .
C22 N1 C23 120.3(11) . .
C24 N1 C23 118.7(10) . .
O8 C25 N2 113(2) . .
C25 N2 C27 122.3(12) . .
C25 N2 C26 116.1(11) . .
C27 N2 C26 121.6(11) . .
O9 C28 N3 118.3(17) . .
C29 N3 C28 124.6(12) . .
C29 N3 C30 114.8(14) . .
C28 N3 C30 120.5(14) . .

loop_
_geom_bond_atom_site_label_1
_geom_bond_atom_site_label_2
_geom_bond_distance
_geom_bond_site_symmetry_2
C1 C6 1.400(14) .
C1 C2 1.403(13) .
C1 C7 1.481(13) .
C2 C3 1.400(13) .
C3 C4 1.385(13) .
C3 C12 1.464(13) .
C4 C5 1.389(13) .
C5 C6 1.402(13) .
C5 C17 1.484(13) .
C7 C10 1.348(13) .
C7 S1 1.730(10) .
S1 C8 1.709(10) .
C8 C9 1.358(14) .
C8 C11 1.507(13) .
C9 C10 1.410(13) .
C11 O2 1.257(12) .
C11 O1 1.269(12) .
C11 Ce1 2.962(10) .
O1 Ce1 2.460(6) 2_565
O1 Ce1 2.739(7) .
O2 Ce1 2.516(6) .
Ce1 O1 2.460(6) 2_564
Ce1 O7 2.500(7) .
Ce1 O3 2.527(6) 3_554
Ce1 O4 2.562(7) 4_554
Ce1 O5 2.574(7) 1_565
Ce1 O6 2.581(7) 2_554
Ce1 O6 2.719(7) 1_565
Ce1 O4 2.764(8) 3_554
Ce1 C21 3.011(9) 1_565
C12 C15 1.387(13) .
C12 S2 1.718(9) .
S2 C13 1.726(9) .
C13 C14 1.392(13) .
C13 C16 1.451(12) .
C14 C15 1.414(13) .
C16 O3 1.254(11) .
C16 O4 1.300(12) .
C16 Ce1 3.027(9) 3_446
O3 Ce1 2.527(6) 3_446
O4 Ce1 2.562(7) 4_455
O4 Ce1 2.764(8) 3_446
C17 C20 1.370(13) .
C17 S3 1.718(9) .
S3 C18 1.696(10) .
C18 C19 1.367(14) .
C18 C21 1.482(13) .
C19 C20 1.401(13) .
C21 O5 1.262(11) .
C21 O6 1.293(11) .
C21 Ce1 3.011(9) 1_545
O5 Ce1 2.574(7) 1_545
O6 Ce1 2.581(7) 2
O6 Ce1 2.719(7) 1_545
O7 C22 1.270(14) .
C22 N1 1.299(15) .
N1 C24 1.460(15) .
N1 C23 1.488(15) .
O8 C25 1.21(3) .
C25 N2 1.410(19) .
N2 C27 1.443(18) .
N2 C26 1.471(17) .
O9 C28 1.25(2) .
C28 N3 1.409(18) .
N3 C29 1.40(2) .
N3 C30 1.54(3) .

loop_
_geom_torsion_atom_site_label_1
_geom_torsion_atom_site_label_2
_geom_torsion_atom_site_label_3
_geom_torsion_atom_site_label_4
_geom_torsion
_geom_torsion_site_symmetry_1
_geom_torsion_site_symmetry_4
C6 C1 C2 C3 0.0(14) . .
C7 C1 C2 C3 -177.9(8) . .
C1 C2 C3 C4 -1.8(13) . .
C1 C2 C3 C12 177.2(9) . .
C2 C3 C4 C5 2.3(14) . .
C12 C3 C4 C5 -176.8(9) . .
C3 C4 C5 C6 -0.8(14) . .
C3 C4 C5 C17 -178.5(9) . .
C2 C1 C6 C5 1.4(15) . .
C7 C1 C6 C5 179.4(9) . .
C4 C5 C6 C1 -1.1(14) . .
C17 C5 C6 C1 176.7(9) . .
C6 C1 C7 C10 -159.8(10) . .
C2 C1 C7 C10 18.1(16) . .
C6 C1 C7 S1 16.6(13) . .
C2 C1 C7 S1 -165.5(7) . .
C10 C7 S1 C8 2.0(8) . .
C1 C7 S1 C8 -175.0(8) . .
C7 S1 C8 C9 -1.8(8) . .
C7 S1 C8 C11 179.4(7) . .
C11 C8 C9 C10 179.8(9) . .
S1 C8 C9 C10 1.2(11) . .
C1 C7 C10 C9 175.0(9) . .
S1 C7 C10 C9 -1.7(11) . .
C8 C9 C10 C7 0.3(13) . .
C9 C8 C11 O2 -168.6(9) . .
S1 C8 C11 O2 10.0(12) . .
C9 C8 C11 O1 9.1(14) . .
S1 C8 C11 O1 -172.3(7) . .
C9 C8 C11 Ce1 -92(2) . .
S1 C8 C11 Ce1 87(2) . .
O2 C11 O1 Ce1 -93.4(13) . 2_565
C8 C11 O1 Ce1 88.9(12) . 2_565
Ce1 C11 O1 Ce1 -112.2(10) . 2_565
O2 C11 O1 Ce1 18.8(8) . .
C8 C11 O1 Ce1 -158.8(7) . .
O1 C11 O2 Ce1 -20.7(9) . .
C8 C11 O2 Ce1 156.9(7) . .
C11 O2 Ce1 O1 -100.2(6) . 2_564
C11 O2 Ce1 O7 -56.6(5) . .
C11 O2 Ce1 O3 154.3(6) . 3_554
C11 O2 Ce1 O4 76.1(6) . 4_554
C11 O2 Ce1 O5 54.4(7) . 1_565
C11 O2 Ce1 O6 -130.8(6) . 2_554
C11 O2 Ce1 O6 14.1(6) . 1_565
C11 O2 Ce1 O1 10.5(5) . .
C11 O2 Ce1 O4 173.7(5) . 3_554
C11 O2 Ce1 C21 23.5(7) . 1_565
C11 O1 Ce1 O1 114.4(4) . 2_564
Ce1 O1 Ce1 O1 -98.6(4) 2_565 2_564
C11 O1 Ce1 O7 85.5(5) . .
Ce1 O1 Ce1 O7 -127.5(3) 2_565 .
C11 O1 Ce1 O2 -10.4(5) . .
Ce1 O1 Ce1 O2 136.7(4) 2_565 .
C11 O1 Ce1 O3 -47.8(5) . 3_554
Ce1 O1 Ce1 O3 99.2(3) 2_565 3_554
C11 O1 Ce1 O4 -110.4(5) . 4_554
Ce1 O1 Ce1 O4 36.6(2) 2_565 4_554
C11 O1 Ce1 O5 -169.2(5) . 1_565
Ce1 O1 Ce1 O5 -22.2(3) 2_565 1_565
C11 O1 Ce1 O6 33.2(5) . 2_554
Ce1 O1 Ce1 O6 -179.8(2) 2_565 2_554
C11 O1 Ce1 O6 173.5(6) . 1_565
Ce1 O1 Ce1 O6 -39.5(2) 2_565 1_565
C11 O1 Ce1 O4 -62.4(8) . 3_554
Ce1 O1 Ce1 O4 84.7(6) 2_565 3_554
Ce1 O1 Ce1 C11 147.0(6) 2_565 .
C11 O1 Ce1 C21 178.9(5) . 1_565
Ce1 O1 Ce1 C21 -34.1(2) 2_565 1_565
O2 C11 Ce1 O1 108.3(6) . 2_564
O1 C11 Ce1 O1 -90.7(6) . 2_564
C8 C11 Ce1 O1 20(2) . 2_564
O2 C11 Ce1 O7 116.3(6) . .
O1 C11 Ce1 O7 -82.7(5) . .
C8 C11 Ce1 O7 27(2) . .
O1 C11 Ce1 O2 161.0(9) . .
C8 C11 Ce1 O2 -89(2) . .
O2 C11 Ce1 O3 -24.4(5) . 3_554
O1 C11 Ce1 O3 136.6(5) . 3_554
C8 C11 Ce1 O3 -113(2) . 3_554
O2 C11 Ce1 O4 -99.3(5) . 4_554
O1 C11 Ce1 O4 61.7(5) . 4_554
C8 C11 Ce1 O4 172(2) . 4_554
O2 C11 Ce1 O5 -147.1(5) . 1_565
O1 C11 Ce1 O5 13.9(6) . 1_565
C8 C11 Ce1 O5 124(2) . 1_565
O2 C11 Ce1 O6 48.3(6) . 2_554
O1 C11 Ce1 O6 -150.7(5) . 2_554
C8 C11 Ce1 O6 -41(2) . 2_554
O2 C11 Ce1 O6 -166.7(5) . 1_565
O1 C11 Ce1 O6 -5.7(5) . 1_565
C8 C11 Ce1 O6 104(2) . 1_565
O2 C11 Ce1 O1 -161.0(9) . .
C8 C11 Ce1 O1 110(2) . .
O2 C11 Ce1 O4 -9.1(7) . 3_554
O1 C11 Ce1 O4 151.9(4) . 3_554
C8 C11 Ce1 O4 -98(2) . 3_554
O2 C11 Ce1 C21 -162.2(5) . 1_565
O1 C11 Ce1 C21 -1.1(6) . 1_565
C8 C11 Ce1 C21 109(2) . 1_565
C4 C3 C12 C15 19.9(15) . .
C2 C3 C12 C15 -159.1(10) . .
C4 C3 C12 S2 -162.9(7) . .
C2 C3 C12 S2 18.0(12) . .
C15 C12 S2 C13 2.1(8) . .
C3 C12 S2 C13 -175.5(8) . .
C12 S2 C13 C14 -1.2(8) . .
C12 S2 C13 C16 176.9(8) . .
C16 C13 C14 C15 -178.0(10) . .
S2 C13 C14 C15 0.0(11) . .
C3 C12 C15 C14 174.9(9) . .
S2 C12 C15 C14 -2.5(12) . .
C13 C14 C15 C12 1.7(14) . .
C14 C13 C16 O3 15.6(15) . .
S2 C13 C16 O3 -162.1(7) . .
C14 C13 C16 O4 -165.8(9) . .
S2 C13 C16 O4 16.5(13) . .
C14 C13 C16 Ce1 70(4) . 3_446
S2 C13 C16 Ce1 -108(4) . 3_446
O4 C16 O3 Ce1 -7.6(9) . 3_446
C13 C16 O3 Ce1 171.0(7) . 3_446
O3 C16 O4 Ce1 -96.4(10) . 4_455
C13 C16 O4 Ce1 84.9(10) . 4_455
Ce1 C16 O4 Ce1 -103.3(6) 3_446 4_455
O3 C16 O4 Ce1 6.8(8) . 3_446
C13 C16 O4 Ce1 -171.8(8) . 3_446
C4 C5 C17 C20 165.1(10) . .
C6 C5 C17 C20 -12.5(15) . .
C4 C5 C17 S3 -14.1(13) . .
C6 C5 C17 S3 168.2(7) . .
C20 C17 S3 C18 -1.4(8) . .
C5 C17 S3 C18 178.0(8) . .
C17 S3 C18 C19 1.0(8) . .
C17 S3 C18 C21 -172.3(9) . .
C21 C18 C19 C20 172.7(9) . .
S3 C18 C19 C20 -0.4(12) . .
C5 C17 C20 C19 -177.9(9) . .
S3 C17 C20 C19 1.4(11) . .
C18 C19 C20 C17 -0.7(13) . .
C19 C18 C21 O5 -1.3(16) . .
S3 C18 C21 O5 171.1(7) . .
C19 C18 C21 O6 -179.2(9) . .
S3 C18 C21 O6 -6.8(13) . .
C19 C18 C21 Ce1 -81(2) . 1_545
S3 C18 C21 Ce1 91(2) . 1_545
O6 C21 O5 Ce1 17.9(9) . 1_545
C18 C21 O5 Ce1 -159.9(8) . 1_545
O5 C21 O6 Ce1 88.8(10) . 2
C18 C21 O6 Ce1 -93.3(10) . 2
Ce1 C21 O6 Ce1 105.6(6) 1_545 2
O5 C21 O6 Ce1 -16.8(9) . 1_545
C18 C21 O6 Ce1 161.1(8) . 1_545
O1 Ce1 O7 C22 -118.0(9) 2_564 .
O2 Ce1 O7 C22 90.3(9) . .
O3 Ce1 O7 C22 136.4(8) 3_554 .
O4 Ce1 O7 C22 20.9(10) 4_554 .
O5 Ce1 O7 C22 -59.9(9) 1_565 .
O6 Ce1 O7 C22 172.3(9) 2_554 .
O6 Ce1 O7 C22 -23.7(9) 1_565 .
O1 Ce1 O7 C22 39.8(8) . .
O4 Ce1 O7 C22 -153.4(8) 3_554 .
C11 Ce1 O7 C22 67.7(9) . .
C21 Ce1 O7 C22 -44.5(9) 1_565 .
Ce1 O7 C22 N1 -142.0(9) . .
O7 C22 N1 C24 6.8(16) . .
O7 C22 N1 C23 -175.7(11) . .
O8 C25 N2 C27 7(3) . .
O8 C25 N2 C26 -172.8(19) . .
O9 C28 N3 C29 176.2(17) . .
O9 C28 N3 C30 -8(2) . .
